data_7230994
loop_
_publ_author_name
'Pinter, Emily N.'
'Cantrell, Lee S.'
'Day, Graeme M.'
'Wheeler, Kraig A.'

_publ_section_title
;
 Pasteur's tartaramide/malamide quasiracemates: new entries and departures
 from near inversion symmetry
;
_journal_issue 30
_journal_name_full CrystEngComm
_journal_page_first 4213
_journal_paper_doi 10.1039/C8CE00791H
_journal_volume 20
_journal_year 2018
_chemical_absolute_configuration rmad
_chemical_formula_moiety 'C6 H12 N2 O4, C6 H12 N2 O3'
_chemical_formula_sum 'C12 H24 N4 O7'
_chemical_formula_weight 336.35
_space_group_crystal_system triclinic
_space_group_IT_number 1
_space_group_name_Hall 'P 1'
_space_group_name_H-M_alt 'P 1'
_symmetry_space_group_name_Hall 'P 1'
_symmetry_space_group_name_H-M 'P 1'
_atom_sites_solution_hydrogens mixed
_audit_creation_method SHELXL-2014/7
_audit_update_record
;
2018-03-24 deposited with the CCDC.
2018-06-18 downloaded from the CCDC.
;
_cell_angle_alpha 69.005(4)
_cell_angle_beta 77.721(4)
_cell_angle_gamma 89.513(4)
_cell_formula_units_Z 1
_cell_length_a 5.0193(3)
_cell_length_b 8.6051(6)
_cell_length_c 10.2069(7)
_cell_measurement_reflns_used 6764
_cell_measurement_temperature 100(2)
_cell_measurement_theta_max 68.35
_cell_measurement_theta_min 4.76
_cell_volume 401.06(5)
_computing_cell_refinement APEX2
_computing_data_collection 'APEX2 (Bruker, 2013)'
_computing_data_reduction
;
SADABS (Bruker, 2013) and XPREP (Bruker, 2013)
;
_computing_molecular_graphics 'XSEED (Barbour, 2001)'
_computing_publication_material 'XSEED (Barbour, 2001)'
_computing_structure_refinement 'SHELXL-2014/7 (Sheldrick, 2014)'
_computing_structure_solution 'SHELXS-2014/7 (Sheldrick, 2014)'
_diffrn_ambient_temperature 100(2)
_diffrn_detector_area_resol_mean 8.33
_diffrn_measured_fraction_theta_full 0.982
_diffrn_measured_fraction_theta_max 0.980
_diffrn_measurement_device_type 'Bruker APEXII CCD'
_diffrn_measurement_method 'phi and omega scans'
_diffrn_radiation_type CuK\a
_diffrn_radiation_wavelength 1.54178
_diffrn_reflns_av_R_equivalents 0.0372
_diffrn_reflns_av_unetI/netI 0.0392
_diffrn_reflns_Laue_measured_fraction_full 0.982
_diffrn_reflns_Laue_measured_fraction_max 0.980
_diffrn_reflns_limit_h_max 6
_diffrn_reflns_limit_h_min -5
_diffrn_reflns_limit_k_max 10
_diffrn_reflns_limit_k_min -9
_diffrn_reflns_limit_l_max 12
_diffrn_reflns_limit_l_min -12
_diffrn_reflns_number 8655
_diffrn_reflns_point_group_measured_fraction_full 0.868
_diffrn_reflns_point_group_measured_fraction_max 0.863
_diffrn_reflns_theta_full 67.679
_diffrn_reflns_theta_max 68.234
_diffrn_reflns_theta_min 4.762
_diffrn_source 'fine-focus sealed tube'
_exptl_absorpt_coefficient_mu 0.976
_exptl_absorpt_correction_T_max 0.753
_exptl_absorpt_correction_T_min 0.538
_exptl_absorpt_correction_type multi-scan
_exptl_absorpt_process_details 'SADABS-2014/7, Bruker'
_exptl_crystal_colour colorless
_exptl_crystal_density_diffrn 1.393
_exptl_crystal_description 'transparent plate'
_exptl_crystal_F_000 180
_exptl_crystal_size_max 0.408
_exptl_crystal_size_mid 0.378
_exptl_crystal_size_min 0.082
_refine_diff_density_max 0.322
_refine_diff_density_min -0.189
_refine_diff_density_rms 0.062
_refine_ls_abs_structure_details
;
 Flack x determined using 1030 quotients [(I+)-(I-)]/[(I+)+(I-)]
 (Parsons, Flack and Wagner, Acta Cryst. B69 (2013) 249-259).
;
_refine_ls_abs_structure_Flack -0.03(10)
_refine_ls_extinction_method none
_refine_ls_goodness_of_fit_ref 1.045
_refine_ls_hydrogen_treatment mixed
_refine_ls_matrix_type full
_refine_ls_number_parameters 240
_refine_ls_number_reflns 2517
_refine_ls_number_restraints 10
_refine_ls_restrained_S_all 1.044
_refine_ls_R_factor_all 0.0394
_refine_ls_R_factor_gt 0.0389
_refine_ls_shift/su_max 0.000
_refine_ls_shift/su_mean 0.000
_refine_ls_structure_factor_coef Fsqd
_refine_ls_weighting_details 'w=1/[\s^2^(Fo^2^)+(0.0796P)^2^+0.0055P] where P=(Fo^2^+2Fc^2^)/3'
_refine_ls_weighting_scheme calc
_refine_ls_wR_factor_gt 0.0960
_refine_ls_wR_factor_ref 0.0968
_reflns_Friedel_coverage 0.761
_reflns_Friedel_fraction_full 0.753
_reflns_Friedel_fraction_max 0.746
_reflns_number_gt 2467
_reflns_number_total 2517
_reflns_threshold_expression 'I > 2\s(I)'
_cod_data_source_file c8ce00791h2.cif
_cod_data_source_block 17kaw05b
_cod_depositor_comments 'Adding full bibliography for 7230989--7230996.cif.'
_cod_database_code 7230994
_shelx_shelxl_version_number 2014/7
_shelx_space_group_comment
;
The symmetry employed for this shelxl refinement is uniquely defined
by the following loop, which should always be used as a source of
symmetry information in preference to the above space-group names.
They are only intended as comments.
;
_shelx_estimated_absorpt_t_min 0.692
_shelx_estimated_absorpt_t_max 0.924

loop_
_space_group_symop_operation_xyz
'x, y, z'

loop_
_atom_site_label
_atom_site_type_symbol
_atom_site_fract_x
_atom_site_fract_y
_atom_site_fract_z
_atom_site_U_iso_or_equiv
_atom_site_adp_type
_atom_site_occupancy
_atom_site_site_symmetry_order
_atom_site_calc_flag
_atom_site_refinement_flags_posn
_atom_site_refinement_flags_adp
O1A O 0.7267(4) 0.2774(2) 0.55199(18) 0.0204(4) Uani 1 1 d . .
O2A O 0.6202(4) -0.1714(2) 0.68883(19) 0.0210(4) Uani 1 1 d D .
H5A H 0.766(6) -0.192(5) 0.644(4) 0.034(10) Uiso 1 1 d D .
O3A O 0.2351(4) 0.0264(2) 0.82461(19) 0.0199(4) Uani 1 1 d D .
H6A H 0.206(9) 0.126(3) 0.801(4) 0.042(11) Uiso 1 1 d D .
O4A O 0.7097(4) -0.2274(2) 1.0044(2) 0.0249(4) Uani 1 1 d . .
O1B O 1.1254(4) -0.2113(2) 0.53872(19) 0.0203(4) Uani 1 1 d . .
O2B O 1.0972(4) -0.6585(2) 0.68205(18) 0.0203(4) Uani 1 1 d D .
H5B H 0.985(7) -0.687(5) 0.645(4) 0.030(9) Uiso 1 1 d D .
O3B O 0.6827(4) -0.6909(2) 0.9833(2) 0.0264(5) Uani 1 1 d . .
N1A N 0.4909(4) 0.0981(3) 0.4922(2) 0.0193(5) Uani 1 1 d D .
H4A H 0.420(8) 0.001(3) 0.520(4) 0.033(10) Uiso 1 1 d D .
N2A N 0.2532(4) -0.2542(3) 1.0281(2) 0.0189(5) Uani 1 1 d D .
H7A H 0.121(5) -0.206(4) 0.997(3) 0.010(7) Uiso 1 1 d D .
N1B N 1.4213(5) -0.3967(3) 0.4925(2) 0.0202(5) Uani 1 1 d D .
H4B H 1.450(8) -0.500(3) 0.515(4) 0.033(9) Uiso 1 1 d D .
N2B N 1.0977(4) -0.7558(3) 1.0320(2) 0.0201(5) Uani 1 1 d D .
H7B H 1.266(5) -0.730(5) 1.012(4) 0.031(9) Uiso 1 1 d D .
C1A C 0.6379(5) 0.1320(3) 0.5738(2) 0.0171(5) Uani 1 1 d . .
C2A C 0.6889(5) -0.0183(3) 0.7020(3) 0.0176(5) Uani 1 1 d . .
H2A H 0.8855 -0.0126 0.7065 0.021 Uiso 1 1 calc R U
C3A C 0.5057(5) -0.0073(3) 0.8412(3) 0.0178(5) Uani 1 1 d . .
H3A H 0.5852 0.0839 0.8637 0.021 Uiso 1 1 calc R U
C4A C 0.4989(5) -0.1740(3) 0.9661(3) 0.0185(5) Uani 1 1 d . .
C5A C 0.2175(5) -0.4174(3) 1.1437(3) 0.0214(6) Uani 1 1 d . .
H5A1 H 0.2256 -0.4038 1.2341 0.032 Uiso 1 1 calc R U
H5A2 H 0.3633 -0.4862 1.1206 0.032 Uiso 1 1 calc R U
H5A3 H 0.0397 -0.4720 1.1540 0.032 Uiso 1 1 calc R U
C6A C 0.4142(6) 0.2268(3) 0.3712(3) 0.0241(6) Uani 1 1 d . .
H6A1 H 0.5556 0.3196 0.3287 0.036 Uiso 1 1 calc R U
H6A2 H 0.2395 0.2673 0.4048 0.036 Uiso 1 1 calc R U
H6A3 H 0.3957 0.1802 0.2986 0.036 Uiso 1 1 calc R U
C1B C 1.1966(5) -0.3561(3) 0.5663(2) 0.0181(5) Uani 1 1 d . .
C2B C 1.0247(5) -0.5026(3) 0.6932(3) 0.0181(5) Uani 1 1 d . .
H2B H 0.8268 -0.4905 0.6921 0.022 Uiso 1 1 calc R U
C3B C 1.0716(5) -0.4977(3) 0.8361(3) 0.0208(5) Uani 1 1 d . .
H3B1 H 1.2699 -0.4911 0.8326 0.025 Uiso 1 1 calc R U
H3B2 H 0.9936 -0.3983 0.8522 0.025 Uiso 1 1 calc R U
C4B C 0.9324(5) -0.6564(3) 0.9580(3) 0.0196(5) Uani 1 1 d . .
C5B C 0.9975(6) -0.9173(4) 1.1454(3) 0.0252(6) Uani 1 1 d . .
H5B1 H 0.8747 -0.9761 1.1128 0.038 Uiso 1 1 calc R U
H5B2 H 0.8981 -0.9000 1.2321 0.038 Uiso 1 1 calc R U
H5B3 H 1.1526 -0.9841 1.1673 0.038 Uiso 1 1 calc R U
C6B C 1.6074(6) -0.2719(4) 0.3699(3) 0.0247(6) Uani 1 1 d . .
H6B1 H 1.7565 -0.2355 0.4030 0.037 Uiso 1 1 calc R U
H6B2 H 1.5069 -0.1757 0.3265 0.037 Uiso 1 1 calc R U
H6B3 H 1.6830 -0.3211 0.2981 0.037 Uiso 1 1 calc R U

loop_
_atom_site_aniso_label
_atom_site_aniso_U_11
_atom_site_aniso_U_22
_atom_site_aniso_U_33
_atom_site_aniso_U_23
_atom_site_aniso_U_13
_atom_site_aniso_U_12
O1A 0.0193(10) 0.0173(9) 0.0264(9) -0.0086(7) -0.0077(7) -0.0007(7)
O2A 0.0192(9) 0.0182(9) 0.0276(9) -0.0106(7) -0.0054(7) 0.0005(7)
O3A 0.0138(9) 0.0179(9) 0.0282(8) -0.0079(7) -0.0061(7) 0.0020(7)
O4A 0.0133(9) 0.0289(10) 0.0292(9) -0.0045(7) -0.0090(7) 0.0002(8)
O1B 0.0185(9) 0.0164(8) 0.0275(9) -0.0091(6) -0.0064(6) 0.0018(7)
O2B 0.0178(9) 0.0179(9) 0.0283(9) -0.0101(7) -0.0086(7) 0.0005(7)
O3B 0.0150(10) 0.0312(10) 0.0311(10) -0.0098(8) -0.0038(7) -0.0010(8)
N1A 0.0204(11) 0.0164(10) 0.0237(10) -0.0087(8) -0.0078(8) -0.0007(9)
N2A 0.0137(10) 0.0195(11) 0.0242(10) -0.0066(9) -0.0078(8) 0.0033(9)
N1B 0.0183(11) 0.0186(11) 0.0261(10) -0.0103(9) -0.0065(8) 0.0019(9)
N2B 0.0117(11) 0.0242(11) 0.0255(10) -0.0103(9) -0.0043(8) -0.0018(9)
C1A 0.0113(10) 0.0185(12) 0.0213(11) -0.0084(9) -0.0013(8) 0.0019(9)
C2A 0.0137(11) 0.0174(12) 0.0232(12) -0.0078(9) -0.0069(8) 0.0015(9)
C3A 0.0135(11) 0.0183(12) 0.0235(11) -0.0089(9) -0.0060(9) 0.0000(9)
C4A 0.0173(13) 0.0208(13) 0.0211(11) -0.0112(10) -0.0057(9) 0.0012(10)
C5A 0.0172(12) 0.0218(13) 0.0253(12) -0.0076(10) -0.0064(9) -0.0019(10)
C6A 0.0243(13) 0.0258(13) 0.0246(12) -0.0096(10) -0.0097(10) 0.0005(11)
C1B 0.0161(12) 0.0194(12) 0.0215(11) -0.0087(9) -0.0077(9) -0.0009(10)
C2B 0.0131(11) 0.0171(11) 0.0253(12) -0.0090(9) -0.0048(9) 0.0007(9)
C3B 0.0169(12) 0.0225(12) 0.0247(11) -0.0102(10) -0.0054(9) -0.0010(10)
C4B 0.0177(12) 0.0223(12) 0.0229(11) -0.0137(10) -0.0036(9) 0.0005(10)
C5B 0.0259(14) 0.0239(13) 0.0246(12) -0.0073(10) -0.0061(10) -0.0008(11)
C6B 0.0216(13) 0.0260(13) 0.0259(12) -0.0099(10) -0.0034(10) -0.0010(11)

loop_
_atom_type_symbol
_atom_type_description
_atom_type_scat_dispersion_real
_atom_type_scat_dispersion_imag
_atom_type_scat_source
C C 0.0181 0.0091 'International Tables Vol C Tables 4.2.6.8 and 6.1.1.4'
H H 0.0000 0.0000 'International Tables Vol C Tables 4.2.6.8 and 6.1.1.4'
N N 0.0311 0.0180 'International Tables Vol C Tables 4.2.6.8 and 6.1.1.4'
O O 0.0492 0.0322 'International Tables Vol C Tables 4.2.6.8 and 6.1.1.4'

loop_
_geom_angle_atom_site_label_1
_geom_angle_atom_site_label_2
_geom_angle_atom_site_label_3
_geom_angle
C2A O2A H5A 104(3)
C3A O3A H6A 114(3)
C2B O2B H5B 107(3)
C1A N1A C6A 122.7(2)
C1A N1A H4A 117(3)
C6A N1A H4A 119(3)
C4A N2A C5A 121.4(2)
C4A N2A H7A 116(2)
C5A N2A H7A 122(2)
C1B N1B C6B 122.3(2)
C1B N1B H4B 118(3)
C6B N1B H4B 120(3)
C4B N2B C5B 122.0(2)
C4B N2B H7B 121(3)
C5B N2B H7B 117(3)
O1A C1A N1A 123.1(2)
O1A C1A C2A 120.9(2)
N1A C1A C2A 116.0(2)
O2A C2A C1A 110.9(2)
O2A C2A C3A 109.6(2)
C1A C2A C3A 107.48(18)
O2A C2A H2A 109.6
C1A C2A H2A 109.6
C3A C2A H2A 109.6
O3A C3A C4A 109.2(2)
O3A C3A C2A 111.2(2)
C4A C3A C2A 108.86(19)
O3A C3A H3A 109.2
C4A C3A H3A 109.2
C2A C3A H3A 109.2
O4A C4A N2A 123.4(2)
O4A C4A C3A 121.2(2)
N2A C4A C3A 115.4(2)
N2A C5A H5A1 109.5
N2A C5A H5A2 109.5
H5A1 C5A H5A2 109.5
N2A C5A H5A3 109.5
H5A1 C5A H5A3 109.5
H5A2 C5A H5A3 109.5
N1A C6A H6A1 109.5
N1A C6A H6A2 109.5
H6A1 C6A H6A2 109.5
N1A C6A H6A3 109.5
H6A1 C6A H6A3 109.5
H6A2 C6A H6A3 109.5
O1B C1B N1B 123.9(2)
O1B C1B C2B 120.5(2)
N1B C1B C2B 115.6(2)
O2B C2B C3B 109.6(2)
O2B C2B C1B 110.91(19)
C3B C2B C1B 109.4(2)
O2B C2B H2B 109.0
C3B C2B H2B 109.0
C1B C2B H2B 109.0
C4B C3B C2B 108.4(2)
C4B C3B H3B1 110.0
C2B C3B H3B1 110.0
C4B C3B H3B2 110.0
C2B C3B H3B2 110.0
H3B1 C3B H3B2 108.4
O3B C4B N2B 122.9(3)
O3B C4B C3B 121.5(2)
N2B C4B C3B 115.6(2)
N2B C5B H5B1 109.5
N2B C5B H5B2 109.5
H5B1 C5B H5B2 109.5
N2B C5B H5B3 109.5
H5B1 C5B H5B3 109.5
H5B2 C5B H5B3 109.5
N1B C6B H6B1 109.5
N1B C6B H6B2 109.5
H6B1 C6B H6B2 109.5
N1B C6B H6B3 109.5
H6B1 C6B H6B3 109.5
H6B2 C6B H6B3 109.5

loop_
_geom_bond_atom_site_label_1
_geom_bond_atom_site_label_2
_geom_bond_distance
O1A C1A 1.258(3)
O2A C2A 1.423(3)
O2A H5A 0.83(2)
O3A C3A 1.419(3)
O3A H6A 0.83(2)
O4A C4A 1.234(3)
O1B C1B 1.242(3)
O2B C2B 1.424(3)
O2B H5B 0.82(2)
O3B C4B 1.241(4)
N1A C1A 1.328(3)
N1A C6A 1.454(3)
N1A H4A 0.83(2)
N2A C4A 1.330(3)
N2A C5A 1.457(3)
N2A H7A 0.84(2)
N1B C1B 1.335(3)
N1B C6B 1.466(3)
N1B H4B 0.85(2)
N2B C4B 1.335(4)
N2B C5B 1.461(3)
N2B H7B 0.84(3)
C1A C2A 1.541(3)
C2A C3A 1.553(3)
C2A H2A 1.0000
C3A C4A 1.535(3)
C3A H3A 1.0000
C5A H5A1 0.9800
C5A H5A2 0.9800
C5A H5A3 0.9800
C6A H6A1 0.9800
C6A H6A2 0.9800
C6A H6A3 0.9800
C1B C2B 1.544(3)
C2B C3B 1.540(4)
C2B H2B 1.0000
C3B C4B 1.526(4)
C3B H3B1 0.9900
C3B H3B2 0.9900
C5B H5B1 0.9800
C5B H5B2 0.9800
C5B H5B3 0.9800
C6B H6B1 0.9800
C6B H6B2 0.9800
C6B H6B3 0.9800

loop_
_geom_hbond_atom_site_label_D
_geom_hbond_atom_site_label_H
_geom_hbond_atom_site_label_A
_geom_hbond_distance_DH
_geom_hbond_distance_HA
_geom_hbond_distance_DA
_geom_hbond_angle_DHA
_geom_hbond_site_symmetry_A
N1A H4A O1B 0.83(2) 2.29(3) 3.080(3) 158(4) 1_455
N2A H7A O4A 0.84(2) 2.06(3) 2.790(3) 146(3) 1_455
N1B H4B O1A 0.85(2) 2.32(3) 3.112(3) 154(4) 1_645
N2B H7B O3B 0.84(3) 2.06(3) 2.897(3) 173(4) 1_655
O2A H5A O1B 0.83(2) 1.93(3) 2.758(2) 172(4) .
O3A H6A O2B 0.83(2) 1.96(3) 2.742(2) 157(4) 1_465
O2B H5B O1A 0.82(2) 1.85(3) 2.668(3) 173(4) 1_545

loop_
_geom_torsion_atom_site_label_1
_geom_torsion_atom_site_label_2
_geom_torsion_atom_site_label_3
_geom_torsion_atom_site_label_4
_geom_torsion
C6A N1A C1A O1A -1.2(3)
C6A N1A C1A C2A 177.1(2)
O1A C1A C2A O2A -168.2(2)
N1A C1A C2A O2A 13.5(3)
O1A C1A C2A C3A 72.0(3)
N1A C1A C2A C3A -106.3(2)
O2A C2A C3A O3A -74.1(2)
C1A C2A C3A O3A 46.5(3)
O2A C2A C3A C4A 46.3(3)
C1A C2A C3A C4A 166.9(2)
C5A N2A C4A O4A -2.7(4)
C5A N2A C4A C3A 177.2(2)
O3A C3A C4A O4A -177.6(2)
C2A C3A C4A O4A 60.8(3)
O3A C3A C4A N2A 2.5(3)
C2A C3A C4A N2A -119.1(2)
C6B N1B C1B O1B -0.2(4)
C6B N1B C1B C2B -179.5(2)
O1B C1B C2B O2B 164.1(2)
N1B C1B C2B O2B -16.6(3)
O1B C1B C2B C3B -74.9(3)
N1B C1B C2B C3B 104.4(2)
O2B C2B C3B C4B -50.4(3)
C1B C2B C3B C4B -172.15(19)
C5B N2B C4B O3B 2.6(4)
C5B N2B C4B C3B -175.8(2)
C2B C3B C4B O3B -60.0(3)
C2B C3B C4B N2B 118.5(2)
